data_7155688
loop_
_publ_author_name
'Xia, Ai-Bao'
'Zhang, Xiao-Long'
'Tang, Chengke'
'Feng, Kai-Xiang'
'Du, Xiao-Hua'
'Xu, Danqian'

_publ_section_title
;
 One-pot Asymmetric Synthesis of Spiro[dihydrofurocoumarin/ pyrazolone]
 Scaffolds by Michael Addition/I2-Mediated Cyclization Sequence
;
_journal_name_full 'Org. Biomol. Chem.'
_journal_paper_doi 10.1039/C7OB00986K
_journal_year 2017
_chemical_absolute_configuration unk
_chemical_compound_source 'organic synthesis'
_chemical_formula_moiety 'C26 H17 Cl N2 O4'
_chemical_formula_sum 'C26 H17 Cl N2 O4'
_chemical_formula_weight 456.86
_chemical_melting_point 130
_chemical_name_common
(2R,3S)-3-(3-chlorophenyl)-3'-methyl-1'-phenyl-3H,4H-spiro[furo[3,2-c]chromene-2,4'-pyrazole]-4,5'(1'H)-dione
_chemical_name_systematic
(2R,3S)-3-(3-chlorophenyl)-3'-methyl-1'-phenyl-3H,4H-spiro[furo[3,2-c]chromene-2,4'-pyrazole]-4,5'(1'H)-dione
_chemical_properties_physical ', Heat-sensitive'
_space_group_crystal_system orthorhombic
_space_group_IT_number 19
_space_group_name_Hall 'P 2ac 2ab'
_space_group_name_H-M_alt 'P 21 21 21'
_symmetry_space_group_name_Hall 'P 2ac 2ab'
_symmetry_space_group_name_H-M 'P 21 21 21'
_atom_sites_solution_hydrogens geom
_audit_creation_method SHELXL-2013
_audit_update_record
;
2017-06-02 deposited with the CCDC.
2017-06-15 downloaded from the CCDC.
;
_cell_angle_alpha 90
_cell_angle_beta 90
_cell_angle_gamma 90
_cell_formula_units_Z 4
_cell_length_a 8.624(3)
_cell_length_b 9.752(4)
_cell_length_c 26.737(10)
_cell_measurement_reflns_used 2048
_cell_measurement_temperature 293(2)
_cell_measurement_theta_max 40.069
_cell_measurement_theta_min 4.444
_cell_volume 2248.6(15)
_computing_cell_refinement 'Bruker SMART'
_computing_data_collection 'Bruker SMART'
_computing_data_reduction 'Bruker SHELXTL'
_computing_molecular_graphics 'Bruker SHELXTL'
_computing_publication_material 'Bruker SHELXTL'
_computing_structure_refinement 'SHELXL-2013 (Sheldrick, 2013)'
_computing_structure_solution 'Bruker SHELXTL'
_diffrn_ambient_temperature 293(2)
_diffrn_measured_fraction_theta_full 0.977
_diffrn_measured_fraction_theta_max 0.997
_diffrn_measurement_device_type 'CCD area detector'
_diffrn_measurement_method 'phi and omega scans'
_diffrn_radiation_type MoK\a
_diffrn_radiation_wavelength 0.71073
_diffrn_reflns_av_R_equivalents 0.0890
_diffrn_reflns_av_unetI/netI 0.0980
_diffrn_reflns_Laue_measured_fraction_full 0.977
_diffrn_reflns_Laue_measured_fraction_max 0.997
_diffrn_reflns_limit_h_max 10
_diffrn_reflns_limit_h_min -10
_diffrn_reflns_limit_k_max 11
_diffrn_reflns_limit_k_min -11
_diffrn_reflns_limit_l_max 31
_diffrn_reflns_limit_l_min -25
_diffrn_reflns_number 11850
_diffrn_reflns_point_group_measured_fraction_full 0.977
_diffrn_reflns_point_group_measured_fraction_max 0.996
_diffrn_reflns_theta_full 25.242
_diffrn_reflns_theta_max 24.991
_diffrn_reflns_theta_min 1.523
_exptl_absorpt_coefficient_mu 0.206
_exptl_absorpt_correction_T_max 0.7456
_exptl_absorpt_correction_T_min 0.5280
_exptl_absorpt_correction_type multi-scan
_exptl_absorpt_process_details sadabs
_exptl_crystal_colour colorless
_exptl_crystal_density_diffrn 1.350
_exptl_crystal_description prismatic
_exptl_crystal_F_000 944
_exptl_crystal_preparation ', Magnetic properties'
_exptl_crystal_recrystallization_method 'Re-crystallisation from solvent: CH2Cl2'
_exptl_crystal_size_max 0.220
_exptl_crystal_size_mid 0.140
_exptl_crystal_size_min 0.080
_refine_diff_density_max 0.589
_refine_diff_density_min -0.541
_refine_diff_density_rms 0.158
_refine_ls_abs_structure_details
; 
 Flack x determined using 939 quotients [(I+)-(I-)]/[(I+)+(I-)] 
 (Parsons and Flack (2004), Acta Cryst. A60, s61). 
;
_refine_ls_abs_structure_Flack 0.21(9)
_refine_ls_extinction_coef 0.051(9)
_refine_ls_extinction_expression Fc^*^=kFc[1+0.001xFc^2^\l^3^/sin(2\q)]^-1/4^
_refine_ls_extinction_method SHELXL
_refine_ls_goodness_of_fit_ref 1.138
_refine_ls_hydrogen_treatment constr
_refine_ls_matrix_type full
_refine_ls_number_parameters 300
_refine_ls_number_reflns 3970
_refine_ls_number_restraints 0
_refine_ls_restrained_S_all 1.138
_refine_ls_R_factor_all 0.1508
_refine_ls_R_factor_gt 0.1238
_refine_ls_shift/su_max 0.002
_refine_ls_shift/su_mean 0.000
_refine_ls_structure_factor_coef Fsqd
_refine_ls_weighting_details 'w=1/[\s^2^(Fo^2^)+(0.1266P)^2^+9.1062P] where P=(Fo^2^+2Fc^2^)/3'
_refine_ls_weighting_scheme calc
_refine_ls_wR_factor_gt 0.2984
_refine_ls_wR_factor_ref 0.3136
_reflns_Friedel_coverage 0.732
_reflns_Friedel_fraction_full 0.976
_reflns_Friedel_fraction_max 0.996
_reflns_number_gt 2937
_reflns_number_total 3970
_reflns_threshold_expression 'I > 2\s(I)'
_cod_data_source_file c7ob00986k2.cif
_cod_data_source_block cd17337
_cod_database_code 7155688
_shelx_space_group_comment
; 
The symmetry employed for this shelxl refinement is uniquely defined 
by the following loop, which should always be used as a source of 
symmetry information in preference to the above space-group names. 
They are only intended as comments. 
;
_shelx_estimated_absorpt_t_min 0.956
_shelx_estimated_absorpt_t_max 0.984
_shelxl_version_number 2013-4

loop_
_space_group_symop_operation_xyz
'x, y, z'
'-x+1/2, -y, z+1/2'
'x+1/2, -y+1/2, -z'
'-x, y+1/2, -z+1/2'

loop_
_atom_site_label
_atom_site_type_symbol
_atom_site_fract_x
_atom_site_fract_y
_atom_site_fract_z
_atom_site_U_iso_or_equiv
_atom_site_adp_type
_atom_site_occupancy
_atom_site_site_symmetry_order
_atom_site_calc_flag
_atom_site_refinement_flags_posn
_atom_site_refinement_flags_adp
Cl1 Cl -0.6004(5) 0.6293(5) 0.91776(18) 0.0783(16) Uani 1 1 d . .
N1 N 0.0338(12) 0.5142(11) 0.9267(4) 0.042(3) Uani 1 1 d . .
N2 N 0.0859(13) 0.3954(11) 0.9020(4) 0.044(3) Uani 1 1 d . .
O1 O -0.2358(12) 0.4686(11) 0.7013(4) 0.061(3) Uani 1 1 d . .
O2 O -0.0122(8) 0.5397(9) 0.6694(3) 0.036(2) Uani 1 1 d . .
O3 O 0.1410(8) 0.6291(8) 0.8101(3) 0.0322(19) Uani 1 1 d . .
O4 O 0.1605(12) 0.3294(10) 0.8237(3) 0.051(2) Uani 1 1 d . .
C1 C 0.1322(12) 0.6032(12) 0.6740(5) 0.035(3) Uani 1 1 d . .
C2 C 0.2125(16) 0.6245(16) 0.6299(5) 0.048(3) Uani 1 1 d . .
H2 H 0.1714 0.5975 0.5993 0.058 Uiso 1 1 calc R U
C3 C 0.352(2) 0.6855(18) 0.6329(7) 0.072(5) Uani 1 1 d . .
H3 H 0.4059 0.7040 0.6035 0.087 Uiso 1 1 calc R U
C4 C 0.4211(17) 0.7232(16) 0.6802(6) 0.057(4) Uani 1 1 d . .
H4 H 0.5186 0.7635 0.6818 0.068 Uiso 1 1 calc R U
C5 C 0.3380(17) 0.6973(15) 0.7222(5) 0.049(4) Uani 1 1 d . .
H5 H 0.3807 0.7194 0.7531 0.058 Uiso 1 1 calc R U
C6 C 0.1909(12) 0.6386(11) 0.7206(4) 0.029(3) Uani 1 1 d . .
C7 C 0.0984(14) 0.6050(11) 0.7627(4) 0.034(3) Uani 1 1 d . .
C8 C -0.0455(13) 0.5465(13) 0.7574(5) 0.037(3) Uani 1 1 d . .
C9 C -0.1079(14) 0.5176(13) 0.7105(5) 0.039(3) Uani 1 1 d . .
C10 C -0.1169(14) 0.5289(11) 0.8090(5) 0.036(3) Uani 1 1 d . .
H10 H -0.1517 0.4338 0.8128 0.044 Uiso 1 1 calc R U
C11 C 0.0380(15) 0.5502(11) 0.8407(4) 0.035(3) Uani 1 1 d . .
C12 C 0.1058(15) 0.4100(12) 0.8528(4) 0.036(3) Uani 1 1 d . .
C13 C 0.0148(15) 0.6040(14) 0.8925(4) 0.039(3) Uani 1 1 d . .
C14 C -0.029(2) 0.7492(15) 0.9062(5) 0.062(5) Uani 1 1 d . .
H14A H -0.0706 0.7508 0.9395 0.093 Uiso 1 1 calc R U
H14B H -0.1064 0.7822 0.8832 0.093 Uiso 1 1 calc R U
H14C H 0.0607 0.8068 0.9045 0.093 Uiso 1 1 calc R U
C15 C -0.2485(12) 0.6226(12) 0.8209(4) 0.029(2) Uani 1 1 d . .
C16 C -0.3546(13) 0.5887(14) 0.8590(5) 0.041(3) Uani 1 1 d . .
H16 H -0.3461 0.5045 0.8750 0.049 Uiso 1 1 calc R U
C17 C -0.4691(14) 0.6767(14) 0.8728(5) 0.044(3) Uani 1 1 d . .
C18 C -0.4895(16) 0.7999(13) 0.8473(6) 0.049(3) Uani 1 1 d . .
H18 H -0.5680 0.8601 0.8566 0.059 Uiso 1 1 calc R U
C19 C -0.3923(15) 0.8314(12) 0.8083(5) 0.040(3) Uani 1 1 d . .
H19 H -0.4092 0.9106 0.7897 0.048 Uiso 1 1 calc R U
C20 C -0.2678(14) 0.7451(13) 0.7963(4) 0.036(3) Uani 1 1 d . .
H20 H -0.1979 0.7709 0.7715 0.043 Uiso 1 1 calc R U
C21 C 0.1168(17) 0.2769(13) 0.9332(5) 0.045(3) Uani 1 1 d . .
C22 C 0.2173(14) 0.1763(13) 0.9167(4) 0.037(3) Uani 1 1 d . .
H22 H 0.2708 0.1872 0.8868 0.045 Uiso 1 1 calc R U
C23 C 0.238(2) 0.0573(14) 0.9456(5) 0.061(5) Uani 1 1 d . .
H23 H 0.3013 -0.0131 0.9341 0.074 Uiso 1 1 calc R U
C24 C 0.165(3) 0.0458(17) 0.9901(7) 0.087(7) Uani 1 1 d . .
H24 H 0.1855 -0.0295 1.0104 0.104 Uiso 1 1 calc R U
C25 C 0.057(2) 0.147(2) 1.0066(6) 0.076(5) Uani 1 1 d . .
H25 H 0.0018 0.1362 1.0362 0.091 Uiso 1 1 calc R U
C26 C 0.038(2) 0.2611(15) 0.9773(5) 0.059(4) Uani 1 1 d . .
H26 H -0.0298 0.3294 0.9876 0.071 Uiso 1 1 calc R U

loop_
_atom_site_aniso_label
_atom_site_aniso_U_11
_atom_site_aniso_U_22
_atom_site_aniso_U_33
_atom_site_aniso_U_23
_atom_site_aniso_U_13
_atom_site_aniso_U_12
Cl1 0.049(2) 0.098(3) 0.089(3) 0.039(3) 0.025(2) 0.019(2)
N1 0.049(6) 0.035(6) 0.041(6) -0.006(5) 0.016(5) 0.004(5)
N2 0.062(7) 0.028(6) 0.041(6) 0.000(5) -0.001(5) -0.001(5)
O1 0.060(6) 0.061(7) 0.061(6) 0.003(5) -0.006(5) -0.015(6)
O2 0.024(4) 0.039(5) 0.043(5) -0.005(4) -0.005(3) 0.003(3)
O3 0.024(4) 0.038(5) 0.035(4) 0.007(4) -0.007(3) -0.006(3)
O4 0.071(6) 0.040(5) 0.042(5) -0.004(4) 0.004(5) 0.014(5)
C1 0.027(6) 0.028(6) 0.049(7) -0.010(6) 0.004(5) 0.008(5)
C2 0.055(9) 0.048(9) 0.041(8) 0.008(7) -0.006(6) 0.009(7)
C3 0.082(13) 0.052(10) 0.082(13) 0.025(9) 0.035(10) 0.028(9)
C4 0.041(7) 0.051(9) 0.079(11) 0.004(8) 0.015(8) 0.001(7)
C5 0.059(8) 0.053(9) 0.034(7) 0.000(6) 0.011(6) -0.001(7)
C6 0.025(5) 0.022(6) 0.040(7) 0.009(5) 0.003(5) 0.015(5)
C7 0.045(7) 0.020(6) 0.038(6) 0.000(5) 0.005(6) -0.001(5)
C8 0.029(6) 0.036(7) 0.045(7) -0.012(6) 0.007(5) 0.002(5)
C9 0.031(6) 0.038(7) 0.047(7) -0.001(6) 0.001(6) -0.014(6)
C10 0.041(6) 0.013(5) 0.055(8) -0.003(5) 0.009(6) -0.009(5)
C11 0.050(7) 0.020(6) 0.033(6) 0.010(5) 0.007(5) 0.012(5)
C12 0.052(7) 0.023(6) 0.034(6) 0.001(5) 0.000(6) -0.008(6)
C13 0.055(8) 0.038(7) 0.024(6) -0.010(6) 0.000(5) 0.000(6)
C14 0.109(13) 0.032(7) 0.045(8) -0.023(6) -0.017(8) 0.023(8)
C15 0.022(5) 0.027(6) 0.037(6) 0.008(5) -0.002(5) -0.007(5)
C16 0.023(6) 0.039(7) 0.061(8) 0.008(6) -0.003(5) 0.001(5)
C17 0.032(6) 0.046(8) 0.053(8) 0.009(7) 0.011(6) 0.010(6)
C18 0.045(7) 0.033(7) 0.069(9) -0.004(7) -0.001(7) 0.012(6)
C19 0.047(7) 0.022(6) 0.051(8) 0.011(5) -0.008(6) 0.005(6)
C20 0.036(6) 0.035(7) 0.037(7) 0.003(5) 0.003(5) -0.007(5)
C21 0.063(8) 0.025(6) 0.046(8) 0.002(5) 0.001(7) 0.005(6)
C22 0.040(6) 0.044(7) 0.028(6) 0.003(5) -0.006(5) 0.003(6)
C23 0.110(13) 0.034(8) 0.040(8) -0.006(6) -0.018(9) 0.026(8)
C24 0.16(2) 0.039(9) 0.059(11) 0.027(8) -0.040(12) -0.016(12)
C25 0.113(15) 0.068(12) 0.047(9) 0.007(9) 0.000(9) 0.004(11)
C26 0.096(12) 0.037(8) 0.045(8) 0.009(7) -0.003(8) 0.001(8)

loop_
_atom_type_symbol
_atom_type_description
_atom_type_scat_dispersion_real
_atom_type_scat_dispersion_imag
_atom_type_scat_source
C C 0.0033 0.0016 'International Tables Vol C Tables 4.2.6.8 and 6.1.1.4'
H H 0.0000 0.0000 'International Tables Vol C Tables 4.2.6.8 and 6.1.1.4'
N N 0.0061 0.0033 'International Tables Vol C Tables 4.2.6.8 and 6.1.1.4'
O O 0.0106 0.0060 'International Tables Vol C Tables 4.2.6.8 and 6.1.1.4'
Cl Cl 0.1484 0.1585 'International Tables Vol C Tables 4.2.6.8 and 6.1.1.4'

loop_
_geom_angle_atom_site_label_1
_geom_angle_atom_site_label_2
_geom_angle_atom_site_label_3
_geom_angle
C13 N1 N2 105.5(9)
C12 N2 N1 114.6(10)
C12 N2 C21 129.0(11)
N1 N2 C21 116.3(10)
C9 O2 C1 121.8(9)
C7 O3 C11 106.0(9)
C2 C1 C6 123.0(11)
C2 C1 O2 115.9(11)
C6 C1 O2 121.0(10)
C3 C2 C1 117.7(14)
C3 C2 H2 121.1
C1 C2 H2 121.1
C2 C3 C4 122.1(15)
C2 C3 H3 119.0
C4 C3 H3 119.0
C5 C4 C3 117.4(14)
C5 C4 H4 121.3
C3 C4 H4 121.3
C4 C5 C6 122.3(14)
C4 C5 H5 118.9
C6 C5 H5 118.9
C1 C6 C5 117.4(11)
C1 C6 C7 116.7(10)
C5 C6 C7 125.8(11)
O3 C7 C8 114.7(10)
O3 C7 C6 123.8(11)
C8 C7 C6 121.5(11)
C7 C8 C9 121.7(11)
C7 C8 C10 108.6(11)
C9 C8 C10 129.6(11)
O1 C9 O2 115.9(11)
O1 C9 C8 127.2(12)
O2 C9 C8 116.8(10)
C15 C10 C8 115.6(10)
C15 C10 C11 116.3(9)
C8 C10 C11 97.4(9)
C15 C10 H10 109.0
C8 C10 H10 109.0
C11 C10 H10 109.0
O3 C11 C13 115.0(11)
O3 C11 C12 111.5(9)
C13 C11 C12 99.8(9)
O3 C11 C10 106.7(8)
C13 C11 C10 115.2(10)
C12 C11 C10 108.5(10)
O4 C12 N2 128.2(12)
O4 C12 C11 126.9(11)
N2 C12 C11 104.8(10)
N1 C13 C11 114.0(11)
N1 C13 C14 120.1(10)
C11 C13 C14 125.9(11)
C13 C14 H14A 109.5
C13 C14 H14B 109.5
H14A C14 H14B 109.5
C13 C14 H14C 109.5
H14A C14 H14C 109.5
H14B C14 H14C 109.5
C20 C15 C16 118.1(11)
C20 C15 C10 121.5(10)
C16 C15 C10 120.3(10)
C17 C16 C15 121.4(12)
C17 C16 H16 119.3
C15 C16 H16 119.3
C16 C17 C18 120.3(12)
C16 C17 Cl1 120.0(11)
C18 C17 Cl1 119.4(10)
C19 C18 C17 119.2(11)
C19 C18 H18 120.4
C17 C18 H18 120.4
C18 C19 C20 120.5(11)
C18 C19 H19 119.8
C20 C19 H19 119.8
C15 C20 C19 120.4(11)
C15 C20 H20 119.8
C19 C20 H20 119.8
C26 C21 C22 120.4(12)
C26 C21 N2 119.7(12)
C22 C21 N2 119.8(11)
C21 C22 C23 119.3(12)
C21 C22 H22 120.3
C23 C22 H22 120.3
C24 C23 C22 119.6(15)
C24 C23 H23 120.2
C22 C23 H23 120.2
C23 C24 C25 121.2(14)
C23 C24 H24 119.4
C25 C24 H24 119.4
C26 C25 C24 117.6(16)
C26 C25 H25 121.2
C24 C25 H25 121.2
C21 C26 C25 121.7(16)
C21 C26 H26 119.1
C25 C26 H26 119.1

loop_
_geom_bond_atom_site_label_1
_geom_bond_atom_site_label_2
_geom_bond_distance
Cl1 C17 1.715(13)
N1 C13 1.278(16)
N1 N2 1.408(14)
N2 C12 1.334(15)
N2 C21 1.450(16)
O1 C9 1.227(15)
O2 C9 1.391(14)
O2 C1 1.396(14)
O3 C7 1.341(13)
O3 C11 1.431(14)
O4 C12 1.201(14)
C1 C2 1.382(18)
C1 C6 1.389(16)
C2 C3 1.34(2)
C2 H2 0.9300
C3 C4 1.45(3)
C3 H3 0.9300
C4 C5 1.354(19)
C4 H4 0.9300
C5 C6 1.392(18)
C5 H5 0.9300
C6 C7 1.418(16)
C7 C8 1.374(17)
C8 C9 1.395(17)
C8 C10 1.519(17)
C10 C15 1.492(16)
C10 C11 1.596(17)
C10 H10 0.9800
C11 C13 1.495(17)
C11 C12 1.522(16)
C13 C14 1.511(18)
C14 H14A 0.9600
C14 H14B 0.9600
C14 H14C 0.9600
C15 C20 1.374(17)
C15 C16 1.408(16)
C16 C17 1.359(17)
C16 H16 0.9300
C17 C18 1.392(19)
C18 C19 1.373(19)
C18 H18 0.9300
C19 C20 1.401(17)
C19 H19 0.9300
C20 H20 0.9300
C21 C26 1.37(2)
C21 C22 1.382(17)
C22 C23 1.405(18)
C22 H22 0.9300
C23 C24 1.35(3)
C23 H23 0.9300
C24 C25 1.43(3)
C24 H24 0.9300
C25 C26 1.37(2)
C25 H25 0.9300
C26 H26 0.9300

loop_
_geom_hbond_atom_site_label_D
_geom_hbond_atom_site_label_H
_geom_hbond_atom_site_label_A
_geom_hbond_distance_DH
_geom_hbond_distance_HA
_geom_hbond_distance_DA
_geom_hbond_angle_DHA
_geom_hbond_site_symmetry_A
C18 H18 O1 0.93 2.53 3.164(17) 126.0 4_456
C22 H22 O4 0.93 2.38 2.942(15) 118.6 .

loop_
_geom_torsion_atom_site_label_1
_geom_torsion_atom_site_label_2
_geom_torsion_atom_site_label_3
_geom_torsion_atom_site_label_4
_geom_torsion
C13 N1 N2 C12 2.4(15)
C13 N1 N2 C21 179.8(12)
C9 O2 C1 C2 -177.2(11)
C9 O2 C1 C6 4.4(15)
C6 C1 C2 C3 -2(2)
O2 C1 C2 C3 180.0(12)
C1 C2 C3 C4 3(2)
C2 C3 C4 C5 -1(2)
C3 C4 C5 C6 -1(2)
C2 C1 C6 C5 -0.4(17)
O2 C1 C6 C5 177.8(11)
C2 C1 C6 C7 -177.2(12)
O2 C1 C6 C7 1.1(15)
C4 C5 C6 C1 1.8(19)
C4 C5 C6 C7 178.2(13)
C11 O3 C7 C8 15.8(13)
C11 O3 C7 C6 -165.4(10)
C1 C6 C7 O3 178.1(10)
C5 C6 C7 O3 1.7(19)
C1 C6 C7 C8 -3.2(16)
C5 C6 C7 C8 -179.6(12)
O3 C7 C8 C9 178.6(11)
C6 C7 C8 C9 -0.2(18)
O3 C7 C8 C10 1.2(14)
C6 C7 C8 C10 -177.6(10)
C1 O2 C9 O1 175.7(11)
C1 O2 C9 C8 -7.6(16)
C7 C8 C9 O1 -178.3(13)
C10 C8 C9 O1 -1(2)
C7 C8 C9 O2 5.4(18)
C10 C8 C9 O2 -177.6(11)
C7 C8 C10 C15 108.6(12)
C9 C8 C10 C15 -68.6(16)
C7 C8 C10 C11 -15.3(11)
C9 C8 C10 C11 167.5(13)
C7 O3 C11 C13 -154.3(10)
C7 O3 C11 C12 93.0(11)
C7 O3 C11 C10 -25.2(11)
C15 C10 C11 O3 -99.2(11)
C8 C10 C11 O3 24.2(11)
C15 C10 C11 C13 29.8(14)
C8 C10 C11 C13 153.2(10)
C15 C10 C11 C12 140.6(10)
C8 C10 C11 C12 -96.0(10)
N1 N2 C12 O4 173.4(13)
C21 N2 C12 O4 -4(2)
N1 N2 C12 C11 -8.7(14)
C21 N2 C12 C11 174.3(13)
O3 C11 C12 O4 -49.7(17)
C13 C11 C12 O4 -171.7(13)
C10 C11 C12 O4 67.4(16)
O3 C11 C12 N2 132.4(11)
C13 C11 C12 N2 10.4(13)
C10 C11 C12 N2 -110.5(11)
N2 N1 C13 C11 5.4(15)
N2 N1 C13 C14 -175.3(13)
O3 C11 C13 N1 -129.4(12)
C12 C11 C13 N1 -10.1(15)
C10 C11 C13 N1 105.9(12)
O3 C11 C13 C14 51.4(18)
C12 C11 C13 C14 170.8(14)
C10 C11 C13 C14 -73.3(17)
C8 C10 C15 C20 -22.5(15)
C11 C10 C15 C20 90.8(13)
C8 C10 C15 C16 159.2(11)
C11 C10 C15 C16 -87.5(13)
C20 C15 C16 C17 -2.8(18)
C10 C15 C16 C17 175.5(12)
C15 C16 C17 C18 4(2)
C15 C16 C17 Cl1 177.7(10)
C16 C17 C18 C19 0(2)
Cl1 C17 C18 C19 -174.1(11)
C17 C18 C19 C20 -4(2)
C16 C15 C20 C19 -1.5(17)
C10 C15 C20 C19 -179.8(11)
C18 C19 C20 C15 5.0(19)
C12 N2 C21 C26 -155.3(15)
N1 N2 C21 C26 27.8(19)
C12 N2 C21 C22 20(2)
N1 N2 C21 C22 -156.7(12)
C26 C21 C22 C23 0(2)
N2 C21 C22 C23 -175.4(13)
C21 C22 C23 C24 -3(2)
C22 C23 C24 C25 5(3)
C23 C24 C25 C26 -4(3)
C22 C21 C26 C25 1(3)
N2 C21 C26 C25 176.2(16)
C24 C25 C26 C21 1(3)
